data_2237292
loop_
_publ_author_name
'Anthal, Sumati'
'Brahmachari, Goutam'
'Das, Suvankar'
'Kant, Rajni'
'Gupta, Vivek K.'

_publ_section_title
;
 Ethyl
 4-anilino-2,6-bis(4-fluorophenyl)-1-phenyl-1,2,5,6-tetrahydropyridine-3-carboxylate
;
_journal_coeditor_code CV5374
_journal_issue 2
_journal_name_full 'Acta Crystallographica Section E'
_journal_page_first o299
_journal_page_last o300
_journal_paper_doi 10.1107/S1600536813002158
_journal_volume 69
_journal_year 2013
_chemical_formula_iupac 'C32 H28 F2 N2 O2'
_chemical_formula_moiety 'C32 H28 F2 N2 O2'
_chemical_formula_sum 'C32 H28 F2 N2 O2'
_chemical_formula_weight 510.56
_chemical_name_systematic 'Ethyl 4-anilino-2,6-bis(4-fluorophenyl)-1-phenyl-1,2,5,6-tetrahydropyridine-3-carboxylate'
_space_group_IT_number 2
_symmetry_cell_setting triclinic
_symmetry_space_group_name_Hall '-P 1'
_symmetry_space_group_name_H-M 'P -1'
_atom_sites_solution_hydrogens geom
_atom_sites_solution_primary direct
_atom_sites_solution_secondary difmap
_audit_creation_method SHELXL-97
_cell_angle_alpha 105.422(4)
_cell_angle_beta 105.982(4)
_cell_angle_gamma 96.407(4)
_cell_formula_units_Z 2
_cell_length_a 10.0432(4)
_cell_length_b 10.4646(4)
_cell_length_c 13.9932(6)
_cell_measurement_reflns_used 6806
_cell_measurement_temperature 293(2)
_cell_measurement_theta_max 29.0816
_cell_measurement_theta_min 3.5087
_cell_volume 1335.53(11)
_computing_cell_refinement 'CrysAlis PRO (Oxford Diffraction, 2010)'
_computing_data_collection 'CrysAlis PRO (Oxford Diffraction, 2010)'
_computing_data_reduction 'CrysAlis PRO (Oxford Diffraction, 2010)'
_computing_molecular_graphics 'ORTEP-3 (Farrugia, 2012)'
_computing_publication_material 'PLATON (Spek, 2009)'
_computing_structure_refinement 'SHELXL97 (Sheldrick, 2008)'
_computing_structure_solution 'SHELXS97 (Sheldrick, 2008)'
_diffrn_ambient_temperature 293(2)
_diffrn_detector_area_resol_mean 16.1049
_diffrn_measured_fraction_theta_full 0.997
_diffrn_measured_fraction_theta_max 0.997
_diffrn_measurement_device_type 'Oxford Diffraction Xcalibur Sapphire3'
_diffrn_measurement_method 'omega scans'
_diffrn_radiation_monochromator graphite
_diffrn_radiation_source 'fine-focus sealed tube'
_diffrn_radiation_type MoK\a
_diffrn_radiation_wavelength 0.71073
_diffrn_reflns_av_R_equivalents 0.0412
_diffrn_reflns_av_sigmaI/netI 0.0454
_diffrn_reflns_limit_h_max 12
_diffrn_reflns_limit_h_min -12
_diffrn_reflns_limit_k_max 13
_diffrn_reflns_limit_k_min -13
_diffrn_reflns_limit_l_max 17
_diffrn_reflns_limit_l_min -17
_diffrn_reflns_number 19971
_diffrn_reflns_theta_full 26.50
_diffrn_reflns_theta_max 26.50
_diffrn_reflns_theta_min 3.52
_diffrn_standards_decay_% 0
_diffrn_standards_interval_count 0
_diffrn_standards_interval_time 0
_diffrn_standards_number 0
_exptl_absorpt_coefficient_mu 0.089
_exptl_absorpt_correction_T_max 1.00000
_exptl_absorpt_correction_T_min 0.84612
_exptl_absorpt_correction_type multi-scan
_exptl_absorpt_process_details '(<i>CrysAlis PRO</i>; Oxford Diffraction, 2010)'
_exptl_crystal_colour white
_exptl_crystal_density_diffrn 1.270
_exptl_crystal_density_method 'not measured'
_exptl_crystal_description Block
_exptl_crystal_F_000 536
_exptl_crystal_size_max 0.30
_exptl_crystal_size_mid 0.20
_exptl_crystal_size_min 0.20
_refine_diff_density_max 0.198
_refine_diff_density_min -0.243
_refine_ls_extinction_method none
_refine_ls_goodness_of_fit_ref 1.034
_refine_ls_hydrogen_treatment constr
_refine_ls_matrix_type full
_refine_ls_number_parameters 344
_refine_ls_number_reflns 5521
_refine_ls_number_restraints 0
_refine_ls_restrained_S_all 1.034
_refine_ls_R_factor_all 0.0990
_refine_ls_R_factor_gt 0.0564
_refine_ls_shift/su_max 0.001
_refine_ls_shift/su_mean 0.000
_refine_ls_structure_factor_coef Fsqd
_refine_ls_weighting_details 'calc w=1/[\s^2^(Fo^2^)+(0.0731P)^2^+0.1544P] where P=(Fo^2^+2Fc^2^)/3'
_refine_ls_weighting_scheme calc
_refine_ls_wR_factor_gt 0.1401
_refine_ls_wR_factor_ref 0.1666
_reflns_number_gt 3372
_reflns_number_total 5521
_reflns_threshold_expression I>2sigma(I)
_cod_data_source_file cv5374.cif
_cod_data_source_block I
_cod_original_cell_volume 1335.53(9)
_cod_database_code 2237292
_cod_database_fobs_code 2237292

loop_
_symmetry_equiv_pos_as_xyz
'x, y, z'
'-x, -y, -z'

loop_
_atom_site_type_symbol
_atom_site_label
_atom_site_fract_x
_atom_site_fract_y
_atom_site_fract_z
_atom_site_U_iso_or_equiv
_atom_site_adp_type
_atom_site_calc_flag
_atom_site_refinement_flags
_atom_site_occupancy
_atom_site_symmetry_multiplicity
O O1 0.06508(17) 0.83928(15) 0.48277(12) 0.0642(4) Uani d . 1 1
O O2 0.24814(15) 1.00928(15) 0.52566(11) 0.0602(4) Uani d . 1 1
N N1 0.42208(16) 0.98911(15) 0.80637(13) 0.0435(4) Uani d . 1 1
N N2 0.02371(17) 0.75242(17) 0.63745(14) 0.0541(5) Uani d . 1 1
H H2 0.0017 0.7384 0.5711 0.065 Uiso calc R 1 1
F F1 0.4324(2) 0.36262(17) 0.6220(2) 0.1577(10) Uani d . 1 1
F F2 0.1378(2) 1.48695(18) 0.96125(17) 0.1255(7) Uani d . 1 1
C C2 0.32539(19) 1.04907(18) 0.73928(15) 0.0413(5) Uani d . 1 1
H H2A 0.3781 1.0853 0.6997 0.050 Uiso calc R 1 1
C C3 0.20278(19) 0.94002(19) 0.66044(15) 0.0426(5) Uani d . 1 1
C C4 0.13514(19) 0.85367(19) 0.69787(15) 0.0427(5) Uani d . 1 1
C C5 0.2015(2) 0.8679(2) 0.81070(16) 0.0463(5) Uani d . 1 1
H H5A 0.1605 0.7911 0.8268 0.056 Uiso calc R 1 1
H H5B 0.1844 0.9495 0.8542 0.056 Uiso calc R 1 1
C C6 0.36178(19) 0.87535(18) 0.83276(15) 0.0425(5) Uani d . 1 1
H H6 0.4050 0.8918 0.9079 0.051 Uiso calc R 1 1
C C7 0.1637(2) 0.9234(2) 0.55011(17) 0.0475(5) Uani d . 1 1
C C8 0.2171(3) 0.9964(3) 0.41545(19) 0.0757(7) Uani d . 1 1
H H8A 0.1266 1.0206 0.3893 0.091 Uiso calc R 1 1
H H8B 0.2123 0.9037 0.3757 0.091 Uiso calc R 1 1
C C9 0.3289(4) 1.0865(3) 0.4038(2) 0.1045(11) Uani d . 1 1
H H9A 0.3346 1.1777 0.4450 0.157 Uiso calc R 1 1
H H9B 0.3083 1.0816 0.3316 0.157 Uiso calc R 1 1
H H9C 0.4174 1.0597 0.4273 0.157 Uiso calc R 1 1
C C10 0.2753(2) 1.16718(18) 0.80160(16) 0.0430(5) Uani d . 1 1
C C11 0.1627(2) 1.2155(2) 0.75133(19) 0.0563(6) Uani d . 1 1
H H11 0.1175 1.1747 0.6800 0.068 Uiso calc R 1 1
C C12 0.1156(3) 1.3227(2) 0.8043(2) 0.0719(7) Uani d . 1 1
H H12 0.0397 1.3544 0.7697 0.086 Uiso calc R 1 1
C C13 0.1829(3) 1.3806(2) 0.9080(2) 0.0740(7) Uani d . 1 1
C C14 0.2956(3) 1.3388(3) 0.9614(2) 0.0745(7) Uani d . 1 1
H H14 0.3408 1.3815 1.0325 0.089 Uiso calc R 1 1
C C15 0.3412(3) 1.2309(2) 0.90674(18) 0.0585(6) Uani d . 1 1
H H15 0.4180 1.2008 0.9419 0.070 Uiso calc R 1 1
C C16 0.56767(19) 1.03852(19) 0.84332(15) 0.0420(5) Uani d . 1 1
C C17 0.6603(2) 0.9685(2) 0.89330(15) 0.0447(5) Uani d . 1 1
H H17 0.6241 0.8888 0.9028 0.054 Uiso calc R 1 1
C C18 0.8046(2) 1.0161(2) 0.92869(18) 0.0570(6) Uani d . 1 1
H H18 0.8642 0.9680 0.9618 0.068 Uiso calc R 1 1
C C19 0.8616(2) 1.1337(2) 0.9157(2) 0.0693(7) Uani d . 1 1
H H19 0.9589 1.1648 0.9388 0.083 Uiso calc R 1 1
C C20 0.7717(2) 1.2039(2) 0.8678(2) 0.0671(7) Uani d . 1 1
H H20 0.8089 1.2840 0.8592 0.081 Uiso calc R 1 1
C C21 0.6271(2) 1.1582(2) 0.83221(17) 0.0536(6) Uani d . 1 1
H H21 0.5686 1.2081 0.8003 0.064 Uiso calc R 1 1
C C22 0.3867(2) 0.73939(19) 0.77545(16) 0.0451(5) Uani d . 1 1
C C23 0.4137(3) 0.7159(2) 0.68185(19) 0.0653(6) Uani d . 1 1
H H23 0.4226 0.7862 0.6536 0.078 Uiso calc R 1 1
C C24 0.4279(3) 0.5881(3) 0.6291(2) 0.0934(10) Uani d . 1 1
H H24 0.4452 0.5716 0.5654 0.112 Uiso calc R 1 1
C C25 0.4157(3) 0.4868(3) 0.6732(3) 0.0967(11) Uani d . 1 1
C C26 0.3936(3) 0.5079(3) 0.7662(3) 0.0910(10) Uani d . 1 1
H H26 0.3896 0.4383 0.7958 0.109 Uiso calc R 1 1
C C27 0.3772(2) 0.6339(2) 0.8168(2) 0.0667(7) Uani d . 1 1
H H27 0.3592 0.6486 0.8802 0.080 Uiso calc R 1 1
C C28 -0.0612(2) 0.6666(2) 0.67033(18) 0.0496(5) Uani d . 1 1
C C29 -0.1048(3) 0.5324(2) 0.6143(2) 0.0746(7) Uani d . 1 1
H H29 -0.0776 0.4974 0.5558 0.089 Uiso calc R 1 1
C C30 -0.1896(3) 0.4487(3) 0.6452(3) 0.0919(10) Uani d . 1 1
H H30 -0.2192 0.3574 0.6069 0.110 Uiso calc R 1 1
C C31 -0.2302(3) 0.4971(4) 0.7296(3) 0.0927(10) Uani d . 1 1
H H31 -0.2850 0.4396 0.7509 0.111 Uiso calc R 1 1
C C32 -0.1896(3) 0.6314(4) 0.7833(3) 0.0997(10) Uani d . 1 1
H H32 -0.2187 0.6660 0.8409 0.120 Uiso calc R 1 1
C C33 -0.1066(3) 0.7165(3) 0.7540(2) 0.0779(8) Uani d . 1 1
H H33 -0.0810 0.8084 0.7910 0.094 Uiso calc R 1 1

loop_
_atom_site_aniso_label
_atom_site_aniso_U_11
_atom_site_aniso_U_22
_atom_site_aniso_U_33
_atom_site_aniso_U_12
_atom_site_aniso_U_13
_atom_site_aniso_U_23
O1 0.0674(10) 0.0715(10) 0.0401(9) -0.0066(8) 0.0064(8) 0.0150(7)
O2 0.0605(9) 0.0788(10) 0.0398(9) -0.0019(8) 0.0154(7) 0.0229(7)
N1 0.0408(9) 0.0471(9) 0.0449(10) 0.0064(7) 0.0120(7) 0.0207(8)
N2 0.0500(10) 0.0623(11) 0.0438(11) -0.0046(8) 0.0126(8) 0.0151(8)
F1 0.1198(16) 0.0709(11) 0.224(3) 0.0209(10) 0.0456(16) -0.0400(13)
F2 0.1365(16) 0.1095(13) 0.1386(18) 0.0639(12) 0.0714(14) 0.0069(12)
C2 0.0420(10) 0.0494(11) 0.0349(11) 0.0056(8) 0.0127(8) 0.0182(9)
C3 0.0412(11) 0.0508(11) 0.0357(11) 0.0061(8) 0.0129(9) 0.0138(9)
C4 0.0396(10) 0.0502(11) 0.0398(12) 0.0089(9) 0.0153(9) 0.0136(9)
C5 0.0481(12) 0.0515(11) 0.0440(12) 0.0077(9) 0.0209(9) 0.0168(9)
C6 0.0456(11) 0.0506(11) 0.0329(11) 0.0061(9) 0.0124(9) 0.0169(9)
C7 0.0475(12) 0.0522(12) 0.0444(13) 0.0081(9) 0.0166(10) 0.0161(10)
C8 0.0909(19) 0.0969(19) 0.0430(15) 0.0081(15) 0.0225(13) 0.0308(13)
C9 0.121(3) 0.130(3) 0.066(2) -0.007(2) 0.0425(19) 0.0371(18)
C10 0.0433(11) 0.0439(10) 0.0437(12) 0.0040(8) 0.0148(9) 0.0180(9)
C11 0.0446(12) 0.0547(13) 0.0625(15) 0.0062(10) 0.0086(11) 0.0171(11)
C12 0.0525(14) 0.0662(15) 0.098(2) 0.0196(12) 0.0213(14) 0.0261(15)
C13 0.0787(18) 0.0629(15) 0.090(2) 0.0252(14) 0.0453(17) 0.0149(15)
C14 0.095(2) 0.0770(17) 0.0530(16) 0.0256(15) 0.0316(14) 0.0117(13)
C15 0.0678(15) 0.0645(14) 0.0468(14) 0.0206(11) 0.0191(11) 0.0192(11)
C16 0.0423(11) 0.0475(11) 0.0338(11) 0.0052(8) 0.0128(9) 0.0096(8)
C17 0.0455(11) 0.0519(11) 0.0372(11) 0.0092(9) 0.0124(9) 0.0159(9)
C18 0.0459(12) 0.0739(15) 0.0501(14) 0.0136(11) 0.0108(10) 0.0214(11)
C19 0.0428(13) 0.0845(17) 0.0729(18) -0.0013(12) 0.0068(12) 0.0299(14)
C20 0.0549(14) 0.0659(14) 0.0740(18) -0.0060(11) 0.0097(13) 0.0296(13)
C21 0.0499(12) 0.0525(12) 0.0559(14) 0.0029(10) 0.0089(10) 0.0238(10)
C22 0.0402(11) 0.0470(11) 0.0452(12) 0.0036(8) 0.0115(9) 0.0137(9)
C23 0.0730(16) 0.0738(15) 0.0536(15) 0.0261(12) 0.0255(12) 0.0170(12)
C24 0.086(2) 0.107(2) 0.068(2) 0.0378(18) 0.0240(16) -0.0102(17)
C25 0.0681(18) 0.0488(16) 0.136(3) 0.0092(13) 0.0179(19) -0.0149(18)
C26 0.0741(19) 0.0514(16) 0.148(3) 0.0066(13) 0.043(2) 0.0268(18)
C27 0.0667(15) 0.0553(14) 0.0875(19) 0.0092(11) 0.0341(14) 0.0288(13)
C28 0.0377(11) 0.0551(13) 0.0563(14) 0.0060(9) 0.0136(10) 0.0207(10)
C29 0.0713(17) 0.0625(15) 0.085(2) 0.0021(12) 0.0329(15) 0.0119(14)
C30 0.0710(18) 0.0629(17) 0.140(3) 0.0017(14) 0.030(2) 0.0377(18)
C31 0.0594(17) 0.113(3) 0.136(3) 0.0133(17) 0.0367(19) 0.084(2)
C32 0.083(2) 0.120(3) 0.112(3) -0.0001(18) 0.0578(19) 0.041(2)
C33 0.0705(16) 0.0800(17) 0.089(2) 0.0029(13) 0.0479(15) 0.0169(15)

loop_
_atom_type_symbol
_atom_type_description
_atom_type_scat_dispersion_real
_atom_type_scat_dispersion_imag
_atom_type_scat_source
C C 0.0033 0.0016 'International Tables Vol C Tables 4.2.6.8 and 6.1.1.4'
H H 0.0000 0.0000 'International Tables Vol C Tables 4.2.6.8 and 6.1.1.4'
O O 0.0106 0.0060 'International Tables Vol C Tables 4.2.6.8 and 6.1.1.4'
N N 0.0061 0.0033 'International Tables Vol C Tables 4.2.6.8 and 6.1.1.4'
F F 0.0171 0.0103 'International Tables Vol C Tables 4.2.6.8 and 6.1.1.4'

loop_
_geom_angle_atom_site_label_1
_geom_angle_atom_site_label_2
_geom_angle_atom_site_label_3
_geom_angle
C7 O2 C8 116.64(17)
C16 N1 C6 120.52(15)
C16 N1 C2 121.37(15)
C6 N1 C2 118.11(15)
C4 N2 C28 127.81(18)
C4 N2 H2 116.1
C28 N2 H2 116.1
N1 C2 C3 110.00(14)
N1 C2 C10 112.99(15)
C3 C2 C10 112.16(15)
N1 C2 H2A 107.1
C3 C2 H2A 107.1
C10 C2 H2A 107.1
C4 C3 C7 121.12(18)
C4 C3 C2 117.10(18)
C7 C3 C2 121.69(17)
N2 C4 C3 123.90(19)
N2 C4 C5 120.37(17)
C3 C4 C5 115.44(17)
C4 C5 C6 108.66(16)
C4 C5 H5A 110.0
C6 C5 H5A 110.0
C4 C5 H5B 110.0
C6 C5 H5B 110.0
H5A C5 H5B 108.3
N1 C6 C22 114.26(16)
N1 C6 C5 109.69(15)
C22 C6 C5 109.08(15)
N1 C6 H6 107.9
C22 C6 H6 107.9
C5 C6 H6 107.9
O1 C7 O2 121.4(2)
O1 C7 C3 125.04(19)
O2 C7 C3 113.54(18)
O2 C8 C9 108.4(2)
O2 C8 H8A 110.0
C9 C8 H8A 110.0
O2 C8 H8B 110.0
C9 C8 H8B 110.0
H8A C8 H8B 108.4
C8 C9 H9A 109.5
C8 C9 H9B 109.5
H9A C9 H9B 109.5
C8 C9 H9C 109.5
H9A C9 H9C 109.5
H9B C9 H9C 109.5
C15 C10 C11 117.81(19)
C15 C10 C2 122.34(18)
C11 C10 C2 119.83(18)
C12 C11 C10 121.6(2)
C12 C11 H11 119.2
C10 C11 H11 119.2
C13 C12 C11 118.2(2)
C13 C12 H12 120.9
C11 C12 H12 120.9
C12 C13 C14 122.8(2)
C12 C13 F2 118.9(3)
C14 C13 F2 118.3(3)
C13 C14 C15 118.0(2)
C13 C14 H14 121.0
C15 C14 H14 121.0
C10 C15 C14 121.5(2)
C10 C15 H15 119.3
C14 C15 H15 119.3
C21 C16 N1 121.98(17)
C21 C16 C17 117.20(18)
N1 C16 C17 120.82(17)
C18 C17 C16 121.00(19)
C18 C17 H17 119.5
C16 C17 H17 119.5
C19 C18 C17 121.0(2)
C19 C18 H18 119.5
C17 C18 H18 119.5
C20 C19 C18 118.5(2)
C20 C19 H19 120.7
C18 C19 H19 120.7
C19 C20 C21 121.4(2)
C19 C20 H20 119.3
C21 C20 H20 119.3
C20 C21 C16 120.9(2)
C20 C21 H21 119.5
C16 C21 H21 119.5
C23 C22 C27 118.5(2)
C23 C22 C6 122.42(19)
C27 C22 C6 119.0(2)
C22 C23 C24 120.6(3)
C22 C23 H23 119.7
C24 C23 H23 119.7
C25 C24 C23 118.4(3)
C25 C24 H24 120.8
C23 C24 H24 120.8
C26 C25 F1 119.6(4)
C26 C25 C24 122.3(3)
F1 C25 C24 118.0(4)
C25 C26 C27 118.8(3)
C25 C26 H26 120.6
C27 C26 H26 120.6
C26 C27 C22 121.3(3)
C26 C27 H27 119.3
C22 C27 H27 119.3
C29 C28 C33 119.1(2)
C29 C28 N2 119.4(2)
C33 C28 N2 121.4(2)
C28 C29 C30 119.6(3)
C28 C29 H29 120.2
C30 C29 H29 120.2
C31 C30 C29 121.2(3)
C31 C30 H30 119.4
C29 C30 H30 119.4
C30 C31 C32 118.8(3)
C30 C31 H31 120.6
C32 C31 H31 120.6
C31 C32 C33 121.2(3)
C31 C32 H32 119.4
C33 C32 H32 119.4
C28 C33 C32 120.1(3)
C28 C33 H33 120.0
C32 C33 H33 120.0

loop_
_geom_bond_atom_site_label_1
_geom_bond_atom_site_label_2
_geom_bond_distance
O1 C7 1.222(2)
O2 C7 1.341(2)
O2 C8 1.452(3)
N1 C16 1.395(2)
N1 C6 1.455(2)
N1 C2 1.471(2)
N2 C4 1.352(2)
N2 C28 1.418(3)
N2 H2 0.8600
F1 C25 1.360(3)
F2 C13 1.362(3)
C2 C3 1.518(3)
C2 C10 1.532(3)
C2 H2A 0.9800
C3 C4 1.365(3)
C3 C7 1.441(3)
C4 C5 1.494(3)
C5 C6 1.543(3)
C5 H5A 0.9700
C5 H5B 0.9700
C6 C22 1.521(3)
C6 H6 0.9800
C8 C9 1.457(4)
C8 H8A 0.9700
C8 H8B 0.9700
C9 H9A 0.9600
C9 H9B 0.9600
C9 H9C 0.9600
C10 C15 1.375(3)
C10 C11 1.381(3)
C11 C12 1.379(3)
C11 H11 0.9300
C12 C13 1.353(4)
C12 H12 0.9300
C13 C14 1.360(4)
C14 C15 1.386(3)
C14 H14 0.9300
C15 H15 0.9300
C16 C21 1.392(3)
C16 C17 1.399(3)
C17 C18 1.381(3)
C17 H17 0.9300
C18 C19 1.376(3)
C18 H18 0.9300
C19 C20 1.371(3)
C19 H19 0.9300
C20 C21 1.380(3)
C20 H20 0.9300
C21 H21 0.9300
C22 C23 1.374(3)
C22 C27 1.382(3)
C23 C24 1.389(4)
C23 H23 0.9300
C24 C25 1.371(5)
C24 H24 0.9300
C25 C26 1.345(5)
C26 C27 1.373(4)
C26 H26 0.9300
C27 H27 0.9300
C28 C29 1.367(3)
C28 C33 1.368(3)
C29 C30 1.385(4)
C29 H29 0.9300
C30 C31 1.345(5)
C30 H30 0.9300
C31 C32 1.359(4)
C31 H31 0.9300
C32 C33 1.369(4)
C32 H32 0.9300
C33 H33 0.9300

loop_
_geom_hbond_atom_site_label_D
_geom_hbond_atom_site_label_H
_geom_hbond_atom_site_label_A
_geom_hbond_site_symmetry_A
_geom_hbond_distance_DH
_geom_hbond_distance_HA
_geom_hbond_distance_DA
_geom_hbond_angle_DHA
_geom_hbond_publ_flag
N2 H2 O1 1_555 0.86 2.01 2.672(3) 133 y
C11 H11 O1 2_576 0.93 2.46 3.298(3) 150 y
C9 H9A F1 1_565 0.96 2.55 3.412(3) 148 y
C26 H26 Cg1 1_565 0.93 2.66 3.470(3) 146 y

loop_
_geom_torsion_atom_site_label_1
_geom_torsion_atom_site_label_2
_geom_torsion_atom_site_label_3
_geom_torsion_atom_site_label_4
_geom_torsion
C16 N1 C2 C3 145.42(17)
C6 N1 C2 C3 -34.1(2)
C16 N1 C2 C10 -88.4(2)
C6 N1 C2 C10 92.11(19)
N1 C2 C3 C4 48.6(2)
C10 C2 C3 C4 -78.1(2)
N1 C2 C3 C7 -128.23(19)
C10 C2 C3 C7 105.1(2)
C28 N2 C4 C3 -173.38(19)
C28 N2 C4 C5 13.1(3)
C7 C3 C4 N2 -3.7(3)
C2 C3 C4 N2 179.45(17)
C7 C3 C4 C5 170.13(17)
C2 C3 C4 C5 -6.7(2)
N2 C4 C5 C6 127.31(18)
C3 C4 C5 C6 -46.8(2)
C16 N1 C6 C22 -73.6(2)
C2 N1 C6 C22 105.88(19)
C16 N1 C6 C5 163.55(16)
C2 N1 C6 C5 -16.9(2)
C4 C5 C6 N1 58.4(2)
C4 C5 C6 C22 -67.4(2)
C8 O2 C7 O1 -0.4(3)
C8 O2 C7 C3 178.66(19)
C4 C3 C7 O1 4.5(3)
C2 C3 C7 O1 -178.82(19)
C4 C3 C7 O2 -174.60(17)
C2 C3 C7 O2 2.1(3)
C7 O2 C8 C9 -173.5(2)
N1 C2 C10 C15 15.4(3)
C3 C2 C10 C15 140.5(2)
N1 C2 C10 C11 -166.45(17)
C3 C2 C10 C11 -41.4(2)
C15 C10 C11 C12 -0.9(3)
C2 C10 C11 C12 -179.12(19)
C10 C11 C12 C13 0.0(4)
C11 C12 C13 C14 1.0(4)
C11 C12 C13 F2 179.8(2)
C12 C13 C14 C15 -1.1(4)
F2 C13 C14 C15 -179.8(2)
C11 C10 C15 C14 0.9(3)
C2 C10 C15 C14 179.02(19)
C13 C14 C15 C10 0.1(4)
C6 N1 C16 C21 -170.75(19)
C2 N1 C16 C21 9.8(3)
C6 N1 C16 C17 9.4(3)
C2 N1 C16 C17 -170.11(18)
C21 C16 C17 C18 -0.8(3)
N1 C16 C17 C18 179.09(18)
C16 C17 C18 C19 -0.1(3)
C17 C18 C19 C20 0.8(4)
C18 C19 C20 C21 -0.7(4)
C19 C20 C21 C16 -0.3(4)
N1 C16 C21 C20 -178.9(2)
C17 C16 C21 C20 1.0(3)
N1 C6 C22 C23 -23.4(3)
C5 C6 C22 C23 99.8(2)
N1 C6 C22 C27 158.97(18)
C5 C6 C22 C27 -77.9(2)
C27 C22 C23 C24 1.4(3)
C6 C22 C23 C24 -176.3(2)
C22 C23 C24 C25 -0.7(4)
C23 C24 C25 C26 -1.4(5)
C23 C24 C25 F1 -178.8(2)
F1 C25 C26 C27 179.9(2)
C24 C25 C26 C27 2.6(5)
C25 C26 C27 C22 -1.8(4)
C23 C22 C27 C26 -0.2(3)
C6 C22 C27 C26 177.6(2)
C4 N2 C28 C29 -140.2(2)
C4 N2 C28 C33 43.1(3)
C33 C28 C29 C30 -2.2(4)
N2 C28 C29 C30 -179.0(2)
C28 C29 C30 C31 -0.1(4)
C29 C30 C31 C32 1.8(5)
C30 C31 C32 C33 -1.3(5)
C29 C28 C33 C32 2.7(4)
N2 C28 C33 C32 179.4(3)
C31 C32 C33 C28 -1.0(5)
